data_7224056
loop_
_publ_author_name
'Abramov, Pavel A.'
'Vicent, Cristian'
'Kompankov, Nikolay B.'
'Laricheva, Yuliya A.'
'Sokolov, Maksim Nailyevich'

_publ_section_title
;
 Unique solubility of polyoxoniobate salts in methanol: coordination to
 cations and POM methylation
;
_journal_name_full 'RSC Adv.'
_journal_paper_doi 10.1039/C5RA23918D
_journal_year 2016
_chemical_formula_structural K4[{C10H15Rh}2Nb6O19]*4MeOH*10H2O
_chemical_formula_sum 'C24 H66 K4 Nb6 O33 Rh2'
_chemical_formula_weight 1802.44
_space_group_crystal_system monoclinic
_space_group_IT_number 14
_space_group_name_Hall '-P 2ybc'
_space_group_name_H-M_alt 'P 1 21/c 1'
_symmetry_space_group_name_Hall '-P 2ybc'
_symmetry_space_group_name_H-M 'P 1 21/c 1'
_atom_sites_solution_hydrogens geom
_audit_creation_method SHELXL-2014/7
_audit_update_record
;
2015-09-11 deposited with the CCDC.
2016-01-26 downloaded from the CCDC.
;
_cell_angle_alpha 90
_cell_angle_beta 95.9640(10)
_cell_angle_gamma 90
_cell_formula_units_Z 2
_cell_length_a 14.6139(5)
_cell_length_b 9.3769(3)
_cell_length_c 19.9504(5)
_cell_measurement_reflns_used 5309
_cell_measurement_temperature 150(2)
_cell_measurement_theta_max 27.44
_cell_measurement_theta_min 3.39
_cell_volume 2719.07(14)
_computing_cell_refinement 'SAINT (Bruker-AXS, 2004)'
_computing_data_collection 'APEX2 (Bruker-AXS, 2004)'
_computing_data_reduction 'SAINT (Bruker-AXS, 2004)'
_computing_molecular_graphics 'SHELXLE (Sheldrick, 2011)'
_computing_publication_material 'CIFTAB-97 (Sheldrick, 1998)'
_computing_structure_refinement 'SHELXL-2014/7 (Sheldrick, 2014)'
_computing_structure_solution 'SHELXL-2014/7 (Sheldrick, 2014)'
_diffrn_ambient_temperature 150(2)
_diffrn_detector_area_resol_mean 25
_diffrn_measured_fraction_theta_full 1.000
_diffrn_measured_fraction_theta_max 0.993
_diffrn_measurement_device_type 'Bruker Nonius X8Apex CCD'
_diffrn_measurement_method '\f scans'
_diffrn_radiation_monochromator graphite
_diffrn_radiation_probe x-ray
_diffrn_radiation_source 'fine-focus sealed tube'
_diffrn_radiation_type MoK\a
_diffrn_radiation_wavelength 0.71073
_diffrn_reflns_av_R_equivalents 0.0398
_diffrn_reflns_av_unetI/netI 0.0512
_diffrn_reflns_laue_measured_fraction_full 1.000
_diffrn_reflns_laue_measured_fraction_max 0.993
_diffrn_reflns_limit_h_max 18
_diffrn_reflns_limit_h_min -18
_diffrn_reflns_limit_k_max 11
_diffrn_reflns_limit_k_min -12
_diffrn_reflns_limit_l_max 25
_diffrn_reflns_limit_l_min -20
_diffrn_reflns_number 17988
_diffrn_reflns_point_group_measured_fraction_full 1.000
_diffrn_reflns_point_group_measured_fraction_max 0.993
_diffrn_reflns_theta_full 25.242
_diffrn_reflns_theta_max 27.513
_diffrn_reflns_theta_min 1.401
_diffrn_standards_decay_% 0
_diffrn_standards_number 0
_exptl_absorpt_coefficient_mu 2.203
_exptl_absorpt_correction_T_max 0.974
_exptl_absorpt_correction_T_min 0.778
_exptl_absorpt_correction_type multi-scan
_exptl_absorpt_process_details 'SADABS (Bruker-AXS, 2004)'
_exptl_crystal_colour yellow
_exptl_crystal_density_diffrn 2.202
_exptl_crystal_description block
_exptl_crystal_F_000 1772
_exptl_crystal_recrystallization_method 'Re-crystallisation from solvent: MeOH'
_exptl_crystal_size_max 0.120
_exptl_crystal_size_mid 0.080
_exptl_crystal_size_min 0.012
_refine_diff_density_max 1.575
_refine_diff_density_min -2.811
_refine_diff_density_rms 0.771
_refine_ls_extinction_method none
_refine_ls_goodness_of_fit_ref 1.143
_refine_ls_hydrogen_treatment constr
_refine_ls_matrix_type full
_refine_ls_number_parameters 311
_refine_ls_number_reflns 6205
_refine_ls_number_restraints 0
_refine_ls_restrained_S_all 1.143
_refine_ls_R_factor_all 0.0617
_refine_ls_R_factor_gt 0.0398
_refine_ls_shift/su_max 0.001
_refine_ls_shift/su_mean 0.000
_refine_ls_structure_factor_coef Fsqd
_refine_ls_weighting_details 'w=1/[\s^2^(Fo^2^)+(0.0897P)^2^+1.2721P] where P=(Fo^2^+2Fc^2^)/3'
_refine_ls_weighting_scheme calc
_refine_ls_wR_factor_gt 0.1143
_refine_ls_wR_factor_ref 0.1570
_reflns_Friedel_coverage 0.000
_reflns_number_gt 4923
_reflns_number_total 6205
_reflns_threshold_expression >2\s(I)
_cod_data_source_file c5ra23918d2.cif
_cod_data_source_block 18k
_cod_database_code 7224056
_shelx_shelxl_version_number 2014/7
_shelx_space_group_comment
;
The symmetry employed for this shelxl refinement is uniquely defined
by the following loop, which should always be used as a source of
symmetry information in preference to the above space-group names.
They are only intended as comments.
;
_shelx_estimated_absorpt_t_min 0.778
_shelx_estimated_absorpt_t_max 0.974

loop_
_space_group_symop_operation_xyz
'x, y, z'
'-x, y+1/2, -z+1/2'
'-x, -y, -z'
'x, -y-1/2, z-1/2'

loop_
_atom_site_label
_atom_site_type_symbol
_atom_site_fract_x
_atom_site_fract_y
_atom_site_fract_z
_atom_site_U_iso_or_equiv
_atom_site_adp_type
_atom_site_occupancy
_atom_site_site_symmetry_order
_atom_site_calc_flag
_atom_site_refinement_flags_posn
_atom_site_refinement_flags_adp
_atom_site_refinement_flags_occupancy
_atom_site_disorder_assembly
_atom_site_disorder_group
Nb1 Nb 0.39473(4) 0.63966(6) 0.42841(3) 0.01358(15) Uani 1 1 d . . . . .
Nb2 Nb 0.41250(4) 0.28853(6) 0.47716(3) 0.01362(15) Uani 1 1 d . . . . .
Nb3 Nb 0.42158(4) 0.55394(6) 0.59773(2) 0.01297(15) Uani 1 1 d . . . . .
Rh4 Rh 0.24302(3) 0.48022(5) 0.50168(2) 0.01659(15) Uani 1 1 d . . . . .
C10 C 0.1180(4) 0.4062(8) 0.4500(3) 0.0223(14) Uani 1 1 d . . . . .
C9 C 0.1309(5) 0.3436(8) 0.5152(4) 0.0255(15) Uani 1 1 d . . . . .
C8 C 0.1139(5) 0.5583(8) 0.4570(4) 0.0290(16) Uani 1 1 d . . . . .
C7 C 0.1142(5) 0.3286(9) 0.3843(4) 0.0348(19) Uani 1 1 d . . . . .
H7A H 0.1047 0.3972 0.3471 0.052 Uiso 1 1 calc R U . . .
H7B H 0.1722 0.2775 0.3815 0.052 Uiso 1 1 calc R U . . .
H7C H 0.0632 0.2603 0.3811 0.052 Uiso 1 1 calc R U . . .
C6 C 0.1346(5) 0.4569(9) 0.5634(4) 0.0287(17) Uani 1 1 d . . . . .
C5 C 0.1379(5) 0.1864(9) 0.5306(4) 0.038(2) Uani 1 1 d . . . . .
H5A H 0.1466 0.1724 0.5795 0.057 Uiso 1 1 calc R U . . .
H5B H 0.0812 0.1387 0.5120 0.057 Uiso 1 1 calc R U . . .
H5C H 0.1903 0.1459 0.5103 0.057 Uiso 1 1 calc R U . . .
C4 C 0.1275(6) 0.7337(10) 0.5570(6) 0.055(3) Uani 1 1 d . . . . .
H4A H 0.1338 0.7265 0.6062 0.083 Uiso 1 1 calc R U . . .
H4B H 0.1806 0.7846 0.5425 0.083 Uiso 1 1 calc R U . . .
H4C H 0.0710 0.7858 0.5417 0.083 Uiso 1 1 calc R U . . .
C3 C 0.1230(4) 0.5886(8) 0.5273(4) 0.0278(16) Uani 1 1 d . . . . .
C2 C 0.0993(5) 0.6645(10) 0.4015(5) 0.044(2) Uani 1 1 d . . . . .
H2A H 0.0954 0.6150 0.3580 0.067 Uiso 1 1 calc R U . . .
H2B H 0.0420 0.7166 0.4053 0.067 Uiso 1 1 calc R U . . .
H2C H 0.1509 0.7316 0.4045 0.067 Uiso 1 1 calc R U . . .
C1 C 0.1502(6) 0.4400(11) 0.6385(4) 0.048(2) Uani 1 1 d . . . . .
H1A H 0.1559 0.3385 0.6499 0.073 Uiso 1 1 calc R U . . .
H1B H 0.2068 0.4897 0.6557 0.073 Uiso 1 1 calc R U . . .
H1C H 0.0981 0.4809 0.6591 0.073 Uiso 1 1 calc R U . . .
C1A C 0.252(2) 0.724(4) 0.2438(17) 0.059(9) Uiso 0.3 1 d . . P A 1
H1AA H 0.1958 0.7797 0.2448 0.089 Uiso 0.3 1 calc R U P A 1
H1AB H 0.3030 0.7714 0.2710 0.089 Uiso 0.3 1 calc R U P A 1
H1AC H 0.2672 0.7153 0.1971 0.089 Uiso 0.3 1 calc R U P A 1
C1B C 0.2113(8) 0.6346(11) 0.2177(5) 0.029(2) Uiso 0.7 1 d . . P A 2
H1BA H 0.1634 0.7035 0.2261 0.044 Uiso 0.7 1 calc R U P A 2
H1BB H 0.2652 0.6855 0.2044 0.044 Uiso 0.7 1 calc R U P A 2
H1BC H 0.1877 0.5697 0.1814 0.044 Uiso 0.7 1 calc R U P A 2
C2A C -0.0003(15) 0.935(2) 0.2913(10) 0.055(5) Uiso 0.6 1 d . . P B 3
C2B C 0.025(3) 0.974(4) 0.289(2) 0.078(12) Uiso 0.4 1 d . . P B 4
O10 O 0.5150(3) 0.2182(4) 0.5404(2) 0.0154(9) Uani 1 1 d . . . . .
O9 O 0.4916(3) 0.2874(4) 0.4041(2) 0.0161(9) Uani 1 1 d . . . . .
O8 O 0.3454(3) 0.1323(5) 0.4579(2) 0.0201(10) Uani 1 1 d . . . . .
O7 O 0.5000 0.5000 0.5000 0.0140(12) Uani 1 2 d S . P . .
O6 O 0.3404(3) 0.6488(4) 0.5196(2) 0.0156(9) Uani 1 1 d . . . . .
O5 O 0.3558(3) 0.3754(4) 0.5585(2) 0.0148(9) Uani 1 1 d . . . . .
O4 O 0.3337(3) 0.4440(4) 0.4266(2) 0.0150(9) Uani 1 1 d . . . . .
O3 O 0.5243(3) 0.4340(5) 0.6363(2) 0.0152(9) Uani 1 1 d . . . . .
O2 O 0.3622(3) 0.5942(5) 0.6679(2) 0.0205(10) Uani 1 1 d . . . . .
O1 O 0.3141(3) 0.7390(5) 0.3747(2) 0.0208(10) Uani 1 1 d . . . . .
O4W O 0.6680(4) 1.0632(5) 0.4403(2) 0.0311(12) Uani 1 1 d . . . . .
O3W O 0.3249(4) 0.0666(6) 0.2796(2) 0.0341(13) Uani 1 1 d . . . . .
O2W O 0.3468(5) 0.3484(6) 0.1535(3) 0.0436(15) Uani 1 1 d . . . . .
O1W O 0.5285(5) 1.1799(7) 0.2638(3) 0.0507(17) Uani 1 1 d . . . . .
O1M O 0.2364(5) 0.5568(7) 0.2759(3) 0.0561(17) Uani 1 1 d . . . . .
O1X O 0.2140(3) 0.9804(5) 0.3804(3) 0.0312(12) Uani 1 1 d . . . . .
O2M O 0.0234(6) 0.9850(8) 0.3604(5) 0.080(2) Uani 1 1 d . . . . .
K5 K 0.48240(12) 1.00283(16) 0.36920(7) 0.0256(3) Uani 1 1 d . . . . .
K6 K 0.36565(12) 0.34795(18) 0.28755(8) 0.0298(4) Uani 1 1 d . . . . .

loop_
_atom_site_aniso_label
_atom_site_aniso_U_11
_atom_site_aniso_U_22
_atom_site_aniso_U_33
_atom_site_aniso_U_23
_atom_site_aniso_U_13
_atom_site_aniso_U_12
Nb1 0.0128(3) 0.0157(3) 0.0120(3) 0.0014(2) 0.0000(2) -0.0002(2)
Nb2 0.0132(3) 0.0146(3) 0.0130(3) 0.0002(2) 0.0012(2) -0.0027(2)
Nb3 0.0122(3) 0.0156(3) 0.0112(3) 0.0004(2) 0.0015(2) -0.0010(2)
Rh4 0.0103(3) 0.0224(3) 0.0171(3) -0.00041(19) 0.00144(19) -0.0022(2)
C10 0.010(3) 0.032(4) 0.024(3) -0.001(3) -0.002(3) -0.002(3)
C9 0.010(3) 0.038(4) 0.029(4) -0.002(3) 0.004(3) -0.008(3)
C8 0.010(3) 0.039(4) 0.038(4) 0.003(3) 0.000(3) -0.004(3)
C7 0.021(4) 0.056(5) 0.026(4) -0.010(4) 0.001(3) -0.007(4)
C6 0.008(3) 0.050(5) 0.028(4) -0.006(3) 0.004(3) -0.001(3)
C5 0.020(4) 0.043(5) 0.052(5) 0.015(4) 0.006(4) -0.009(4)
C4 0.023(4) 0.047(5) 0.096(8) -0.032(5) 0.007(5) -0.002(4)
C3 0.006(3) 0.032(4) 0.046(4) -0.013(3) 0.005(3) -0.001(3)
C2 0.018(4) 0.050(5) 0.065(6) 0.025(5) 0.001(4) 0.003(4)
C1 0.032(5) 0.092(7) 0.023(4) -0.004(4) 0.009(3) -0.016(5)
O10 0.017(2) 0.012(2) 0.018(2) 0.0034(17) 0.0021(17) -0.0024(18)
O9 0.014(2) 0.018(2) 0.016(2) -0.0011(17) 0.0006(17) -0.0018(18)
O8 0.022(3) 0.018(2) 0.021(2) 0.0006(18) 0.0022(19) -0.0054(19)
O7 0.011(3) 0.016(3) 0.014(3) 0.000(2) 0.000(2) -0.002(2)
O6 0.015(2) 0.018(2) 0.014(2) -0.0002(17) 0.0033(17) -0.0027(18)
O5 0.013(2) 0.018(2) 0.014(2) 0.0011(17) 0.0022(16) -0.0018(18)
O4 0.011(2) 0.016(2) 0.017(2) -0.0004(17) 0.0011(17) -0.0019(17)
O3 0.013(2) 0.020(2) 0.013(2) 0.0030(17) 0.0018(16) -0.0006(18)
O2 0.023(3) 0.025(2) 0.015(2) -0.0017(18) 0.0056(18) 0.002(2)
O1 0.024(3) 0.020(2) 0.017(2) 0.0030(18) -0.0028(18) 0.005(2)
O4W 0.042(3) 0.027(3) 0.025(3) -0.003(2) 0.010(2) 0.001(2)
O3W 0.041(3) 0.036(3) 0.025(3) -0.007(2) 0.003(2) -0.003(3)
O2W 0.074(5) 0.033(3) 0.025(3) 0.000(2) 0.008(3) 0.008(3)
O1W 0.053(4) 0.069(4) 0.031(3) -0.017(3) 0.011(3) -0.014(3)
O1M 0.055(4) 0.058(4) 0.052(4) 0.007(3) -0.010(3) 0.005(4)
O1X 0.017(3) 0.031(3) 0.045(3) -0.010(2) -0.002(2) -0.001(2)
O2M 0.061(5) 0.068(5) 0.115(7) 0.000(5) 0.028(5) 0.003(4)
K5 0.0310(9) 0.0220(7) 0.0235(7) 0.0012(6) 0.0016(6) 0.0016(6)
K6 0.0345(9) 0.0339(9) 0.0204(7) -0.0050(6) 0.0002(6) -0.0019(7)

loop_
_atom_type_symbol
_atom_type_description
_atom_type_scat_dispersion_real
_atom_type_scat_dispersion_imag
_atom_type_scat_source
C C 0.0033 0.0016 'International Tables Vol C Tables 4.2.6.8 and 6.1.1.4'
H H 0.0000 0.0000 'International Tables Vol C Tables 4.2.6.8 and 6.1.1.4'
O O 0.0106 0.0060 'International Tables Vol C Tables 4.2.6.8 and 6.1.1.4'
K K 0.2009 0.2494 'International Tables Vol C Tables 4.2.6.8 and 6.1.1.4'
Nb Nb -2.0727 0.6215 'International Tables Vol C Tables 4.2.6.8 and 6.1.1.4'
Rh Rh -1.1178 0.9187 'International Tables Vol C Tables 4.2.6.8 and 6.1.1.4'

loop_
_geom_angle_atom_site_label_1
_geom_angle_atom_site_label_2
_geom_angle_atom_site_label_3
_geom_angle
_geom_angle_site_symmetry_1
_geom_angle_site_symmetry_3
O1 Nb1 O10 102.7(2) . 3_666
O1 Nb1 O3 101.28(19) . 3_666
O10 Nb1 O3 90.92(18) 3_666 3_666
O1 Nb1 O4 101.5(2) . .
O10 Nb1 O4 155.43(17) 3_666 .
O3 Nb1 O4 87.96(17) 3_666 .
O1 Nb1 O6 102.62(19) . .
O10 Nb1 O6 90.01(17) 3_666 .
O3 Nb1 O6 155.25(17) 3_666 .
O4 Nb1 O6 81.09(17) . .
O1 Nb1 O7 178.23(16) . .
O10 Nb1 O7 79.01(12) 3_666 .
O3 Nb1 O7 78.76(12) 3_666 .
O4 Nb1 O7 76.69(12) . .
O6 Nb1 O7 77.15(12) . .
O1 Nb1 Rh4 94.24(15) . .
O10 Nb1 Rh4 131.82(12) 3_666 .
O3 Nb1 Rh4 129.63(13) 3_666 .
O4 Nb1 Rh4 41.82(11) . .
O6 Nb1 Rh4 42.03(12) . .
O7 Nb1 Rh4 84.422(18) . .
O1 Nb1 Nb2 135.56(15) . 3_666
O10 Nb1 Nb2 32.82(12) 3_666 3_666
O3 Nb1 Nb2 84.83(12) 3_666 3_666
O4 Nb1 Nb2 122.76(12) . 3_666
O6 Nb1 Nb2 82.63(12) . 3_666
O7 Nb1 Nb2 46.194(13) . 3_666
Rh4 Nb1 Nb2 115.62(2) . 3_666
O1 Nb1 Nb3 133.54(14) . 3_666
O10 Nb1 Nb3 83.79(13) 3_666 3_666
O3 Nb1 Nb3 32.25(12) 3_666 3_666
O4 Nb1 Nb3 82.23(12) . 3_666
O6 Nb1 Nb3 123.53(12) . 3_666
O7 Nb1 Nb3 46.528(13) . 3_666
Rh4 Nb1 Nb3 115.55(2) . 3_666
Nb2 Nb1 Nb3 62.921(16) 3_666 3_666
O1 Nb1 K5 64.72(15) . .
O10 Nb1 K5 41.73(12) 3_666 .
O3 Nb1 K5 82.38(13) 3_666 .
O4 Nb1 K5 160.99(12) . .
O6 Nb1 K5 113.79(12) . .
O7 Nb1 K5 117.00(3) . .
Rh4 Nb1 K5 146.08(3) . .
Nb2 Nb1 K5 72.76(3) 3_666 .
Nb3 Nb1 K5 97.72(3) 3_666 .
O1 Nb1 K6 85.28(15) . .
O10 Nb1 K6 137.13(13) 3_666 .
O3 Nb1 K6 46.40(13) 3_666 .
O4 Nb1 K6 48.97(11) . .
O6 Nb1 K6 129.78(12) . .
O7 Nb1 K6 93.53(3) . .
Rh4 Nb1 K6 88.42(3) . .
Nb2 Nb1 K6 125.21(3) 3_666 .
Nb3 Nb1 K6 62.29(3) 3_666 .
K5 Nb1 K6 114.27(3) . .
O8 Nb2 O9 100.94(19) . .
O8 Nb2 O10 103.17(19) . .
O9 Nb2 O10 90.39(17) . .
O8 Nb2 O4 102.07(19) . .
O9 Nb2 O4 89.00(17) . .
O10 Nb2 O4 154.40(17) . .
O8 Nb2 O5 103.69(19) . .
O9 Nb2 O5 154.99(17) . .
O10 Nb2 O5 88.24(17) . .
O4 Nb2 O5 81.71(16) . .
O8 Nb2 O7 178.36(15) . .
O9 Nb2 O7 78.42(12) . .
O10 Nb2 O7 78.38(12) . .
O4 Nb2 O7 76.44(12) . .
O5 Nb2 O7 76.84(12) . .
O8 Nb2 Rh4 94.51(15) . .
O9 Nb2 Rh4 131.10(13) . .
O10 Nb2 Rh4 130.67(12) . .
O4 Nb2 Rh4 42.25(11) . .
O5 Nb2 Rh4 42.61(12) . .
O7 Nb2 Rh4 84.833(18) . .
O8 Nb2 Nb1 135.28(15) . 3_666
O9 Nb2 Nb1 83.71(13) . 3_666
O10 Nb2 Nb1 32.13(12) . 3_666
O4 Nb2 Nb1 122.56(12) . 3_666
O5 Nb2 Nb1 81.91(12) . 3_666
O7 Nb2 Nb1 46.251(13) . 3_666
Rh4 Nb2 Nb1 115.84(2) . 3_666
O8 Nb2 Nb3 132.78(14) . 3_666
O9 Nb2 Nb3 31.84(12) . 3_666
O10 Nb2 Nb3 83.98(12) . 3_666
O4 Nb2 Nb3 82.06(12) . 3_666
O5 Nb2 Nb3 123.32(12) . 3_666
O7 Nb2 Nb3 46.573(13) . 3_666
Rh4 Nb2 Nb3 116.09(2) . 3_666
Nb1 Nb2 Nb3 62.963(16) 3_666 3_666
O8 Nb2 K5 56.70(15) . 1_545
O9 Nb2 K5 48.05(13) . 1_545
O10 Nb2 K5 83.77(12) . 1_545
O4 Nb2 K5 114.06(12) . 1_545
O5 Nb2 K5 155.96(12) . 1_545
O7 Nb2 K5 123.19(3) . 1_545
Rh4 Nb2 K5 141.81(3) . 1_545
Nb1 Nb2 K5 102.27(3) 3_666 1_545
Nb3 Nb2 K5 78.40(3) 3_666 1_545
O8 Nb2 K6 82.42(14) . .
O9 Nb2 K6 47.12(13) . .
O10 Nb2 K6 136.94(12) . .
O4 Nb2 K6 51.41(11) . .
O5 Nb2 K6 132.56(12) . .
O7 Nb2 K6 96.07(3) . .
Rh4 Nb2 K6 90.44(3) . .
Nb1 Nb2 K6 126.33(3) 3_666 .
Nb3 Nb2 K6 63.47(3) 3_666 .
K5 Nb2 K6 63.53(3) 1_545 .
O2 Nb3 O9 103.0(2) . 3_666
O2 Nb3 O3 103.31(19) . .
O9 Nb3 O3 88.41(18) 3_666 .
O2 Nb3 O5 103.20(19) . .
O9 Nb3 O5 153.44(17) 3_666 .
O3 Nb3 O5 89.48(18) . .
O2 Nb3 O6 102.45(19) . .
O9 Nb3 O6 88.93(17) 3_666 .
O3 Nb3 O6 154.03(16) . .
O5 Nb3 O6 81.54(17) . .
O2 Nb3 O7 178.75(15) . .
O9 Nb3 O7 77.37(12) 3_666 .
O3 Nb3 O7 77.85(11) . .
O5 Nb3 O7 76.31(11) . .
O6 Nb3 O7 76.36(11) . .
O2 Nb3 Rh4 94.87(16) . .
O9 Nb3 Rh4 130.76(13) 3_666 .
O3 Nb3 Rh4 131.51(13) . .
O5 Nb3 Rh4 42.33(12) . .
O6 Nb3 Rh4 42.16(12) . .
O7 Nb3 Rh4 84.000(17) . .
O2 Nb3 Nb2 134.77(16) . 3_666
O9 Nb3 Nb2 31.74(12) 3_666 3_666
O3 Nb3 Nb2 82.39(12) . 3_666
O5 Nb3 Nb2 121.84(11) . 3_666
O6 Nb3 Nb2 81.83(12) . 3_666
O7 Nb3 Nb2 45.632(13) . 3_666
Rh4 Nb3 Nb2 114.896(19) . 3_666
O2 Nb3 Nb1 135.51(15) . 3_666
O9 Nb3 Nb1 82.92(13) 3_666 3_666
O3 Nb3 Nb1 32.23(11) . 3_666
O5 Nb3 Nb1 81.27(12) . 3_666
O6 Nb3 Nb1 121.86(11) . 3_666
O7 Nb3 Nb1 45.645(13) . 3_666
Rh4 Nb3 Nb1 114.58(2) . 3_666
Nb2 Nb3 Nb1 62.208(17) 3_666 3_666
O2 Nb3 K6 84.78(16) . 3_666
O9 Nb3 K6 48.10(13) 3_666 3_666
O3 Nb3 K6 49.89(13) . 3_666
O5 Nb3 K6 139.09(12) . 3_666
O6 Nb3 K6 136.58(12) . 3_666
O7 Nb3 K6 96.34(3) . 3_666
Rh4 Nb3 K6 178.58(3) . 3_666
Nb2 Nb3 K6 64.61(3) 3_666 3_666
Nb1 Nb3 K6 66.49(3) 3_666 3_666
C6 Rh4 C10 65.8(3) . .
C6 Rh4 C9 39.5(3) . .
C10 Rh4 C9 39.2(3) . .
C6 Rh4 O4 162.1(2) . .
C10 Rh4 O4 100.0(2) . .
C9 Rh4 O4 122.6(2) . .
C6 Rh4 C8 66.1(3) . .
C10 Rh4 C8 39.5(3) . .
C9 Rh4 C8 66.3(3) . .
O4 Rh4 C8 110.5(2) . .
C6 Rh4 O6 120.4(2) . .
C10 Rh4 O6 148.3(2) . .
C9 Rh4 O6 159.8(2) . .
O4 Rh4 O6 77.47(16) . .
C8 Rh4 O6 111.2(2) . .
C6 Rh4 C3 39.3(3) . .
C10 Rh4 C3 65.4(3) . .
C9 Rh4 C3 65.9(3) . .
O4 Rh4 C3 146.3(2) . .
C8 Rh4 C3 39.0(3) . .
O6 Rh4 C3 99.0(2) . .
C6 Rh4 O5 103.1(2) . .
C10 Rh4 O5 133.2(2) . .
C9 Rh4 O5 102.6(2) . .
O4 Rh4 O5 78.34(16) . .
C8 Rh4 O5 168.3(2) . .
O6 Rh4 O5 77.77(16) . .
C3 Rh4 O5 134.3(2) . .
C6 Rh4 Nb2 133.0(2) . .
C10 Rh4 Nb2 113.02(19) . .
C9 Rh4 Nb2 107.8(2) . .
O4 Rh4 Nb2 40.52(11) . .
C8 Rh4 Nb2 144.1(2) . .
O6 Rh4 Nb2 85.83(12) . .
C3 Rh4 Nb2 172.3(2) . .
O5 Rh4 Nb2 40.79(11) . .
C6 Rh4 Nb3 107.0(2) . .
C10 Rh4 Nb3 170.31(19) . .
C9 Rh4 Nb3 131.1(2) . .
O4 Rh4 Nb3 85.77(11) . .
C8 Rh4 Nb3 145.1(2) . .
O6 Rh4 Nb3 40.44(11) . .
C3 Rh4 Nb3 113.52(19) . .
O5 Rh4 Nb3 40.08(11) . .
Nb2 Rh4 Nb3 66.628(17) . .
C6 Rh4 Nb1 157.3(2) . .
C10 Rh4 Nb1 122.79(18) . .
C9 Rh4 Nb1 159.22(19) . .
O4 Rh4 Nb1 39.72(11) . .
C8 Rh4 Nb1 106.1(2) . .
O6 Rh4 Nb1 40.35(11) . .
C3 Rh4 Nb1 121.3(2) . .
O5 Rh4 Nb1 85.62(11) . .
Nb2 Rh4 Nb1 66.143(17) . .
Nb3 Rh4 Nb1 66.445(17) . .
C9 C10 C8 109.0(6) . .
C9 C10 C7 126.2(7) . .
C8 C10 C7 124.8(7) . .
C9 C10 Rh4 70.4(4) . .
C8 C10 Rh4 70.7(4) . .
C7 C10 Rh4 122.5(5) . .
C10 C9 C6 107.5(6) . .
C10 C9 C5 126.2(7) . .
C6 C9 C5 126.3(7) . .
C10 C9 Rh4 70.4(4) . .
C6 C9 Rh4 70.2(4) . .
C5 C9 Rh4 125.5(5) . .
C3 C8 C10 107.1(6) . .
C3 C8 C2 126.3(8) . .
C10 C8 C2 126.6(7) . .
C3 C8 Rh4 70.6(4) . .
C10 C8 Rh4 69.8(4) . .
C2 C8 Rh4 126.4(5) . .
C10 C7 H7A 109.5 . .
C10 C7 H7B 109.5 . .
H7A C7 H7B 109.5 . .
C10 C7 H7C 109.5 . .
H7A C7 H7C 109.5 . .
H7B C7 H7C 109.5 . .
C3 C6 C9 108.0(6) . .
C3 C6 C1 126.2(8) . .
C9 C6 C1 125.8(8) . .
C3 C6 Rh4 71.0(4) . .
C9 C6 Rh4 70.4(4) . .
C1 C6 Rh4 123.2(5) . .
C9 C5 H5A 109.5 . .
C9 C5 H5B 109.5 . .
H5A C5 H5B 109.5 . .
C9 C5 H5C 109.5 . .
H5A C5 H5C 109.5 . .
H5B C5 H5C 109.5 . .
C3 C4 H4A 109.5 . .
C3 C4 H4B 109.5 . .
H4A C4 H4B 109.5 . .
C3 C4 H4C 109.5 . .
H4A C4 H4C 109.5 . .
H4B C4 H4C 109.5 . .
C8 C3 C6 108.5(6) . .
C8 C3 C4 124.9(8) . .
C6 C3 C4 126.4(8) . .
C8 C3 Rh4 70.4(4) . .
C6 C3 Rh4 69.6(4) . .
C4 C3 Rh4 122.0(5) . .
C8 C2 H2A 109.5 . .
C8 C2 H2B 109.5 . .
H2A C2 H2B 109.5 . .
C8 C2 H2C 109.5 . .
H2A C2 H2C 109.5 . .
H2B C2 H2C 109.5 . .
C6 C1 H1A 109.5 . .
C6 C1 H1B 109.5 . .
H1A C1 H1B 109.5 . .
C6 C1 H1C 109.5 . .
H1A C1 H1C 109.5 . .
H1B C1 H1C 109.5 . .
O1M C1A H1AA 109.5 . .
O1M C1A H1AB 109.5 . .
H1AA C1A H1AB 109.5 . .
O1M C1A H1AC 109.5 . .
H1AA C1A H1AC 109.5 . .
H1AB C1A H1AC 109.5 . .
O1M C1B H1BA 109.5 . .
O1M C1B H1BB 109.5 . .
H1BA C1B H1BB 109.5 . .
O1M C1B H1BC 109.5 . .
H1BA C1B H1BC 109.5 . .
H1BB C1B H1BC 109.5 . .
Nb1 O10 Nb2 115.1(2) 3_666 .
Nb1 O10 K5 110.31(18) 3_666 3_666
Nb2 O10 K5 129.17(19) . 3_666
Nb2 O9 Nb3 116.4(2) . 3_666
Nb2 O9 K5 100.18(16) . 1_545
Nb3 O9 K5 138.2(2) 3_666 1_545
Nb2 O9 K6 102.96(17) . .
Nb3 O9 K6 101.35(16) 3_666 .
K5 O9 K6 88.65(13) 1_545 .
Nb2 O8 K5 94.14(17) . 1_545
Nb2 O7 Nb2 180.0 3_666 .
Nb2 O7 Nb1 87.553(19) 3_666 .
Nb2 O7 Nb1 92.445(19) . .
Nb2 O7 Nb1 92.446(19) 3_666 3_666
Nb2 O7 Nb1 87.556(19) . 3_666
Nb1 O7 Nb1 180.0 . 3_666
Nb2 O7 Nb3 87.796(18) 3_666 .
Nb2 O7 Nb3 92.205(18) . .
Nb1 O7 Nb3 92.172(18) . .
Nb1 O7 Nb3 87.828(18) 3_666 .
Nb2 O7 Nb3 92.205(18) 3_666 3_666
Nb2 O7 Nb3 87.794(18) . 3_666
Nb1 O7 Nb3 87.827(18) . 3_666
Nb1 O7 Nb3 92.172(18) 3_666 3_666
Nb3 O7 Nb3 180.0 . 3_666
Nb3 O6 Nb1 113.9(2) . .
Nb3 O6 Rh4 97.40(17) . .
Nb1 O6 Rh4 97.62(17) . .
Nb3 O5 Nb2 114.35(19) . .
Nb3 O5 Rh4 97.59(17) . .
Nb2 O5 Rh4 96.60(17) . .
Nb1 O4 Nb2 114.0(2) . .
Nb1 O4 Rh4 98.46(17) . .
Nb2 O4 Rh4 97.23(17) . .
Nb1 O4 K6 100.18(15) . .
Nb2 O4 K6 96.19(15) . .
Rh4 O4 K6 150.16(19) . .
Nb1 O3 Nb3 115.52(19) 3_666 .
Nb1 O3 K6 104.49(17) 3_666 3_666
Nb3 O3 K6 99.18(17) . 3_666
K6 O3W K5 90.53(16) . 1_545
K6 O2W K5 98.8(2) . 2_645
K5 O1W K6 86.27(17) . 1_565
C1B O1M K6 124.9(6) . .
C1A O1M K6 124.7(13) . .
O10 K5 O9 124.60(14) 3_666 1_565
O10 K5 O1W 161.41(18) 3_666 .
O9 K5 O1W 66.97(15) 1_565 .
O10 K5 O3W 121.99(15) 3_666 1_565
O9 K5 O3W 88.29(14) 1_565 1_565
O1W K5 O3W 69.23(17) . 1_565
O10 K5 O2W 77.10(14) 3_666 2_655
O9 K5 O2W 119.48(15) 1_565 2_655
O1W K5 O2W 84.45(18) . 2_655
O3W K5 O2W 130.59(15) 1_565 2_655
O10 K5 O4W 83.16(14) 3_666 .
O9 K5 O4W 71.22(14) 1_565 .
O1W K5 O4W 88.11(17) . .
O3W K5 O4W 154.30(16) 1_565 .
O2W K5 O4W 54.97(15) 2_655 .
O10 K5 O8 83.39(13) 3_666 1_565
O9 K5 O8 59.16(12) 1_565 1_565
O1W K5 O8 114.84(17) . 1_565
O3W K5 O8 75.09(14) 1_565 1_565
O2W K5 O8 153.60(14) 2_655 1_565
O4W K5 O8 105.50(13) . 1_565
O10 K5 Nb2 98.76(10) 3_666 1_565
O9 K5 Nb2 31.77(9) 1_565 1_565
O1W K5 Nb2 96.40(13) . 1_565
O3W K5 Nb2 87.62(11) 1_565 1_565
O2W K5 Nb2 137.85(12) 2_655 1_565
O4W K5 Nb2 82.89(10) . 1_565
O8 K5 Nb2 29.16(8) 1_565 1_565
O10 K5 Nb1 27.95(9) 3_666 .
O9 K5 Nb1 141.65(10) 1_565 .
O1W K5 Nb1 149.34(13) . .
O3W K5 Nb1 96.06(12) 1_565 .
O2W K5 Nb1 85.83(11) 2_655 .
O4W K5 Nb1 109.62(10) . .
O8 K5 Nb1 85.13(9) 1_565 .
Nb2 K5 Nb1 110.14(4) 1_565 .
O10 K5 K6 150.40(11) 3_666 1_565
O9 K5 K6 46.83(9) 1_565 1_565
O1W K5 K6 48.12(14) . 1_565
O3W K5 K6 43.48(11) 1_565 1_565
O2W K5 K6 132.50(11) 2_655 1_565
O4W K5 K6 112.02(11) . 1_565
O8 K5 K6 68.34(9) 1_565 1_565
Nb2 K5 K6 60.28(3) 1_565 1_565
Nb1 K5 K6 135.09(5) . 1_565
O10 K5 K6 104.56(10) 3_666 2_655
O9 K5 K6 119.88(10) 1_565 2_655
O1W K5 K6 58.06(14) . 2_655
O3W K5 K6 93.44(11) 1_565 2_655
O2W K5 K6 37.96(11) 2_655 2_655
O4W K5 K6 84.07(10) . 2_655
O8 K5 K6 168.42(10) 1_565 2_655
Nb2 K5 K6 151.64(5) 1_565 2_655
Nb1 K5 K6 97.94(4) . 2_655
K6 K5 K6 102.28(4) 1_565 2_655
O2W K6 O3W 86.76(17) . .
O2W K6 O1M 85.08(19) . .
O3W K6 O1M 123.5(2) . .
O2W K6 O9 143.70(18) . .
O3W K6 O9 88.48(15) . .
O1M K6 O9 126.49(17) . .
O2W K6 O3 120.95(16) . 3_666
O3W K6 O3 144.82(15) . 3_666
O1M K6 O3 83.14(17) . 3_666
O9 K6 O3 56.35(12) . 3_666
O2W K6 O1W 80.75(18) . 1_545
O3W K6 O1W 69.16(17) . 1_545
O1M K6 O1W 160.5(2) . 1_545
O9 K6 O1W 64.00(14) . 1_545
O3 K6 O1W 92.74(15) 3_666 1_545
O2W K6 O4 156.89(17) . .
O3W K6 O4 107.01(14) . .
O1M K6 O4 71.86(16) . .
O9 K6 O4 57.19(12) . .
O3 K6 O4 55.97(11) 3_666 .
O1W K6 O4 121.18(15) 1_545 .
O2W K6 Nb3 126.96(16) . 3_666
O3W K6 Nb3 115.81(13) . 3_666
O1M K6 Nb3 113.45(15) . 3_666
O9 K6 Nb3 30.54(9) . 3_666
O3 K6 Nb3 30.93(9) 3_666 3_666
O1W K6 Nb3 66.32(12) 1_545 3_666
O4 K6 Nb3 64.16(9) . 3_666
O2W K6 Nb2 170.57(14) . .
O3W K6 Nb2 86.07(11) . .
O1M K6 Nb2 104.01(15) . .
O9 K6 Nb2 29.92(8) . .
O3 K6 Nb2 63.59(8) 3_666 .
O1W K6 Nb2 90.96(12) 1_545 .
O4 K6 Nb2 32.40(8) . .
Nb3 K6 Nb2 51.92(2) 3_666 .
O2W K6 Nb1 135.48(13) . .
O3W K6 Nb1 136.93(12) . .
O1M K6 Nb1 65.16(14) . .
O9 K6 Nb1 62.84(9) . .
O3 K6 Nb1 29.10(8) 3_666 .
O1W K6 Nb1 117.53(12) 1_545 .
O4 K6 Nb1 30.85(8) . .
Nb3 K6 Nb1 51.22(2) 3_666 .
Nb2 K6 Nb1 52.77(2) . .
O2W K6 K5 114.39(13) . 1_545
O3W K6 K5 45.99(12) . 1_545
O1M K6 K5 153.85(16) . 1_545
O9 K6 K5 44.52(9) . 1_545
O3 K6 K5 99.70(10) 3_666 1_545
O1W K6 K5 45.61(13) 1_545 1_545
O4 K6 K5 88.08(9) . 1_545
Nb3 K6 K5 69.82(4) 3_666 1_545
Nb2 K6 K5 56.19(3) . 1_545
Nb1 K6 K5 105.53(4) . 1_545
O2W K6 K5 43.19(15) . 2_645
O3W K6 K5 114.61(12) . 2_645
O1M K6 K5 95.85(16) . 2_645
O9 K6 K5 108.79(10) . 2_645
O3 K6 K5 80.96(9) 3_666 2_645
O1W K6 K5 64.68(13) 1_545 2_645
O4 K6 K5 135.86(10) . 2_645
Nb3 K6 K5 84.43(4) 3_666 2_645
Nb2 K6 K5 136.22(5) . 2_645
Nb1 K6 K5 105.19(4) . 2_645
K5 K6 K5 110.29(4) 1_545 2_645

loop_
_geom_bond_atom_site_label_1
_geom_bond_atom_site_label_2
_geom_bond_distance
_geom_bond_site_symmetry_2
Nb1 O1 1.773(4) .
Nb1 O10 1.932(4) 3_666
Nb1 O3 1.966(4) 3_666
Nb1 O4 2.039(4) .
Nb1 O6 2.061(4) .
Nb1 O7 2.3801(5) .
Nb1 Rh4 3.1560(7) .
Nb1 Nb2 3.2917(8) 3_666
Nb1 Nb3 3.3263(8) 3_666
Nb1 K5 3.8662(16) .
Nb1 K6 3.9130(16) .
Nb2 O8 1.783(4) .
Nb2 O9 1.952(4) .
Nb2 O10 1.970(4) .
Nb2 O4 2.056(4) .
Nb2 O5 2.065(4) .
Nb2 O7 2.3778(5) .
Nb2 Rh4 3.1394(7) .
Nb2 Nb1 3.2918(8) 3_666
Nb2 Nb3 3.3237(7) 3_666
Nb2 K5 3.6492(16) 1_545
Nb2 K6 3.8145(16) .
Nb3 O2 1.763(4) .
Nb3 O9 1.958(4) 3_666
Nb3 O3 1.967(4) .
Nb3 O5 2.046(4) .
Nb3 O6 2.060(4) .
Nb3 O7 2.4156(5) .
Nb3 Rh4 3.1497(7) .
Nb3 Nb2 3.3237(7) 3_666
Nb3 Nb1 3.3263(8) 3_666
Nb3 K6 3.7779(18) 3_666
Rh4 C6 2.116(7) .
Rh4 C10 2.118(6) .
Rh4 C9 2.119(7) .
Rh4 O4 2.128(4) .
Rh4 C8 2.131(7) .
Rh4 O6 2.132(4) .
Rh4 C3 2.134(7) .
Rh4 O5 2.140(4) .
C10 C9 1.421(10) .
C10 C8 1.435(11) .
C10 C7 1.496(9) .
C9 C6 1.430(10) .
C9 C5 1.507(11) .
C8 C3 1.423(10) .
C8 C2 1.489(11) .
C7 H7A 0.9800 .
C7 H7B 0.9800 .
C7 H7C 0.9800 .
C6 C3 1.431(11) .
C6 C1 1.501(10) .
C5 H5A 0.9800 .
C5 H5B 0.9800 .
C5 H5C 0.9800 .
C4 C3 1.482(11) .
C4 H4A 0.9800 .
C4 H4B 0.9800 .
C4 H4C 0.9800 .
C2 H2A 0.9800 .
C2 H2B 0.9800 .
C2 H2C 0.9800 .
C1 H1A 0.9800 .
C1 H1B 0.9800 .
C1 H1C 0.9800 .
C1A O1M 1.72(3) .
C1A H1AA 0.9800 .
C1A H1AB 0.9800 .
C1A H1AC 0.9800 .
C1B O1M 1.388(12) .
C1B H1BA 0.9800 .
C1B H1BB 0.9800 .
C1B H1BC 0.9800 .
C2A O2M 1.46(2) .
C2B O2M 1.44(4) .
O10 Nb1 1.932(4) 3_666
O10 K5 2.744(4) 3_666
O9 Nb3 1.958(4) 3_666
O9 K5 2.757(4) 1_545
O9 K6 2.868(4) .
O8 K5 3.058(5) 1_545
O7 Nb2 2.3778(5) 3_666
O7 Nb1 2.3801(5) 3_666
O7 Nb3 2.4157(5) 3_666
O4 K6 2.999(4) .
O3 Nb1 1.966(4) 3_666
O3 K6 2.927(5) 3_666
O4W K5 2.982(6) .
O3W K6 2.706(6) .
O3W K5 2.828(6) 1_545
O2W K6 2.660(5) .
O2W K5 2.960(7) 2_645
O1W K5 2.816(6) .
O1W K6 2.934(7) 1_565
O1M K6 2.715(7) .
K5 O10 2.744(4) 3_666
K5 O9 2.757(4) 1_565
K5 O3W 2.828(6) 1_565
K5 O2W 2.960(7) 2_655
K5 O8 3.058(5) 1_565
K5 Nb2 3.6493(16) 1_565
K5 K6 3.932(2) 1_565
K5 K6 4.274(2) 2_655
K6 O3 2.927(5) 3_666
K6 O1W 2.934(7) 1_545
K6 Nb3 3.7779(18) 3_666
K6 K5 3.932(2) 1_545
K6 K5 4.274(2) 2_645
